data_2210157
loop_
_publ_author_name
'Arslan, Mustafa'
'Asker, Erol'
'Krafcik, Randolph B.'
'Masnovi, John'
'Baker, Ronald J.'

_publ_section_title
;
 A 2:1 complex of 1,3-bis(9<i>H</i>-carbazol-9-yl)propane and
 tetrachloro-<i>p</i>-benzoquinone (<i>p</i>-chloranil)
;
_journal_coeditor_code CI2125
_journal_issue 9
_journal_name_full 'Acta Crystallographica Section E'
_journal_page_first o4055
_journal_page_last o4057
_journal_paper_doi 10.1107/S1600536806031886
_journal_volume 62
_journal_year 2006
_chemical_formula_iupac '2 (C27 H22 N2), C6 Cl4 O2'
_chemical_formula_moiety '2 (C27 H22 N2), C6 Cl4 O2'
_chemical_formula_sum 'C60 H44 Cl4 N4 O2'
_chemical_formula_weight 994.84
_chemical_name_systematic
;
1,3-bis(9H-carbazol-9-yl)propane--tetrachloro-p-benzoquinone (2/1)
;
_space_group_IT_number 14
_symmetry_cell_setting monoclinic
_symmetry_space_group_name_Hall '-P 2ybc'
_symmetry_space_group_name_H-M 'P 1 21/c 1'
_atom_sites_solution_hydrogens geom
_atom_sites_solution_primary direct
_atom_sites_solution_secondary difmap
_audit_creation_method 'WinGX routine CIF_UPDATE'
_cell_angle_alpha 90
_cell_angle_beta 93.05(7)
_cell_angle_gamma 90
_cell_formula_units_Z 2
_cell_length_a 12.9035(11)
_cell_length_b 20.8191(15)
_cell_length_c 9.0126(7)
_cell_measurement_reflns_used 25
_cell_measurement_temperature 295(2)
_cell_measurement_theta_max 25
_cell_measurement_theta_min 20
_cell_volume 2417.7(4)
_computing_cell_refinement 'CAD-4-PC Software'
_computing_data_collection 'CAD-4-PC Software (Enraf--Nonius, 1993)'
_computing_data_reduction 'DATRD2 in NRCVAX (Gabe <i>et al.</i>,  1989)'
_computing_molecular_graphics 'ORTEP-3 for Windows (Farrugia, 1997)'
_computing_publication_material 'WinGX (Farrugia, 1999)'
_computing_structure_refinement 'SHELXL97 (Sheldrick, 1997)'
_computing_structure_solution 'SHELXS97 (Sheldrick, 1997)'
_diffrn_measured_fraction_theta_full 1
_diffrn_measured_fraction_theta_max 1
_diffrn_measurement_device 'Enraf--Nonius CAD-4'
_diffrn_measurement_method \w
_diffrn_radiation_monochromator graphite
_diffrn_radiation_source 'fine-focus sealed tube'
_diffrn_radiation_type MoK\a
_diffrn_radiation_wavelength 0.71073
_diffrn_reflns_av_R_equivalents 0
_diffrn_reflns_limit_h_max 15
_diffrn_reflns_limit_h_min 0
_diffrn_reflns_limit_k_max 0
_diffrn_reflns_limit_k_min -24
_diffrn_reflns_limit_l_max 10
_diffrn_reflns_limit_l_min -10
_diffrn_reflns_number 4289
_diffrn_reflns_theta_full 25.1
_diffrn_reflns_theta_max 25.1
_diffrn_reflns_theta_min 1.6
_diffrn_standards_decay_% 0.7
_diffrn_standards_interval_time 120
_diffrn_standards_number 2
_exptl_absorpt_coefficient_mu 0.296
_exptl_absorpt_correction_type none
_exptl_crystal_colour 'dark blue'
_exptl_crystal_density_diffrn 1.367
_exptl_crystal_density_method 'not measured'
_exptl_crystal_description Prism
_exptl_crystal_F_000 1032
_exptl_crystal_size_max 0.46
_exptl_crystal_size_mid 0.37
_exptl_crystal_size_min 0.33
_refine_diff_density_max 0.152
_refine_diff_density_min -0.175
_refine_ls_extinction_method none
_refine_ls_goodness_of_fit_ref 1.022
_refine_ls_hydrogen_treatment constr
_refine_ls_matrix_type full
_refine_ls_number_parameters 316
_refine_ls_number_reflns 4289
_refine_ls_number_restraints 0
_refine_ls_restrained_S_all 1.022
_refine_ls_R_factor_all 0.0722
_refine_ls_R_factor_gt 0.0401
_refine_ls_shift/su_max 0.001
_refine_ls_shift/su_mean 0.000
_refine_ls_structure_factor_coef Fsqd
_refine_ls_weighting_details 'calc w = 1/[\s^2^(Fo^2^)+(0.0375P)^2^+0.8023P] where P=(Fo^2^+2Fc^2^)/3'
_refine_ls_weighting_scheme calc
_refine_ls_wR_factor_gt 0.0844
_refine_ls_wR_factor_ref 0.0972
_reflns_number_gt 3045
_reflns_number_total 4289
_reflns_threshold_expression I>2\s(I)
_cod_data_source_file ci2125.cif
_cod_data_source_block I
_cod_depositor_comments
;
The following automatic conversions were performed:
'_symmetry_cell_setting' value 'Monoclinic' changed to 'monoclinic'
according to '/home/saulius/struct/CIF-dictionaries/cif_core.dic'
dictionary named 'cif_core.dic' version 2.4.1 from 2010-06-29.

Automatic conversion script
Id: cif_fix_enum 1527 2010-12-29 10:47:43Z saulius 

The following automatic conversions were performed:

'_symmetry_cell_setting' value 'Monoclinic' changed to 'monoclinic'
according to /home/saulius/struct/CIF-dictionaries/cif_core.dic
dictionary named 'cif_core.dic' version 2.4.1 from 2010-06-29.

Automatic conversion script
Id: cif_fix_values 1715 2011-07-08 13:25:40Z adriana 
;
_cod_original_sg_symbol_H-M 'P 21/c'
_cod_database_code 2210157
_cod_database_fobs_code 2210157

loop_
_symmetry_equiv_pos_as_xyz
'x, y, z'
'-x, y+1/2, -z+1/2'
'-x, -y, -z'
'x, -y-1/2, z-1/2'

loop_
_atom_site_type_symbol
_atom_site_label
_atom_site_fract_x
_atom_site_fract_y
_atom_site_fract_z
_atom_site_U_iso_or_equiv
_atom_site_adp_type
_atom_site_calc_flag
_atom_site_refinement_flags
_atom_site_occupancy
O O1 0.46288(13) 0.04648(9) 0.22809(17) 0.0689(5) Uani d . 1
Cl Cl1 0.32787(5) -0.07635(3) 0.65633(7) 0.0739(2) Uani d . 1
Cl Cl2 0.28401(5) -0.02020(3) 0.33292(7) 0.06533(19) Uani d . 1
C C12 0.41870(16) -0.03498(10) 0.5650(2) 0.0464(5) Uani d . 1
C C13 0.39992(16) -0.01098(10) 0.4290(2) 0.0446(5) Uani d . 1
C C14 0.47965(17) 0.02567(10) 0.3519(2) 0.0467(5) Uani d . 1
N N9 0.42456(13) 0.10998(9) 0.75538(19) 0.0483(4) Uani d . 1
C C1 0.30089(19) 0.13245(12) 0.5372(3) 0.0636(7) Uani d . 1
H H1 0.2453 0.1097 0.5726 0.076 Uiso calc R 1
C C2 0.2933(3) 0.16375(14) 0.4019(3) 0.0777(9) Uani d . 1
H H2 0.2309 0.1620 0.3453 0.093 Uiso calc R 1
C C3 0.3758(3) 0.19771(13) 0.3480(3) 0.0808(9) Uani d . 1
H H3 0.3681 0.2176 0.2557 0.097 Uiso calc R 1
C C4 0.4685(2) 0.20237(11) 0.4285(3) 0.0651(7) Uani d . 1
H H4 0.5233 0.2255 0.3921 0.078 Uiso calc R 1
C C4a 0.47914(18) 0.17185(10) 0.5662(2) 0.0491(5) Uani d . 1
C C4b 0.56093(17) 0.16909(10) 0.6817(2) 0.0470(5) Uani d . 1
C C5 0.66084(19) 0.19511(12) 0.6982(3) 0.0621(7) Uani d . 1
H H5 0.6884 0.2186 0.6220 0.075 Uiso calc R 1
C C6 0.71740(19) 0.18508(13) 0.8303(3) 0.0696(7) Uani d . 1
H H6 0.7840 0.2020 0.8429 0.084 Uiso calc R 1
C C7 0.67713(19) 0.15047(13) 0.9437(3) 0.0643(7) Uani d . 1
H H7 0.7166 0.1455 1.0323 0.077 Uiso calc R 1
C C8 0.58029(17) 0.12298(11) 0.9300(2) 0.0542(6) Uani d . 1
H H8 0.5540 0.0991 1.0067 0.065 Uiso calc R 1
C C8a 0.52346(16) 0.13234(10) 0.7969(2) 0.0437(5) Uani d . 1
C C9a 0.39556(17) 0.13650(10) 0.6180(2) 0.0472(5) Uani d . 1
N N9' 0.12374(13) 0.09273(9) 0.9035(2) 0.0520(5) Uani d . 1
C C1' 0.0739(2) 0.20164(12) 0.8062(3) 0.0689(7) Uani d . 1
H H1' 0.1163 0.2246 0.8738 0.083 Uiso calc R 1
C C2' 0.0125(2) 0.23222(13) 0.6984(4) 0.0802(8) Uani d . 1
H H2' 0.0149 0.2768 0.6922 0.096 Uiso calc R 1
C C3' -0.0527(2) 0.19894(14) 0.5992(3) 0.0761(8) Uani d . 1
H H3' -0.0934 0.2213 0.5284 0.091 Uiso calc R 1
C C4' -0.05796(18) 0.13303(12) 0.6040(3) 0.0600(6) Uani d . 1
H H4' -0.1024 0.1106 0.5379 0.072 Uiso calc R 1
C C4a' 0.00429(16) 0.10064(11) 0.7096(2) 0.0481(5) Uani d . 1
C C4b' 0.01947(15) 0.03342(11) 0.7453(2) 0.0461(5) Uani d . 1
C C5' -0.02252(17) -0.02332(11) 0.6871(3) 0.0549(6) Uani d . 1
H H5' -0.0708 -0.0224 0.6068 0.066 Uiso calc R 1
C C6' 0.00843(19) -0.08073(12) 0.7501(3) 0.0623(7) Uani d . 1
H H6' -0.0193 -0.1189 0.7120 0.075 Uiso calc R 1
C C7' 0.08037(18) -0.08244(12) 0.8695(3) 0.0627(7) Uani d . 1
H H7' 0.0992 -0.1219 0.9110 0.075 Uiso calc R 1
C C8' 0.12478(17) -0.02742(12) 0.9284(3) 0.0567(6) Uani d . 1
H H8' 0.1740 -0.0291 1.0076 0.068 Uiso calc R 1
C C8a' 0.09368(15) 0.03064(11) 0.8658(2) 0.0465(5) Uani d . 1
C C9a' 0.06994(17) 0.13511(11) 0.8095(2) 0.0512(6) Uani d . 1
C C10 0.35259(17) 0.08265(11) 0.8564(2) 0.0516(6) Uani d . 1
H H10a 0.3894 0.0525 0.9220 0.062 Uiso calc R 1
H H10b 0.2991 0.0592 0.7995 0.062 Uiso calc R 1
C C11 0.30231(17) 0.13341(12) 0.9485(3) 0.0591(6) Uani d . 1
H H11a 0.2866 0.1706 0.8864 0.071 Uiso calc R 1
H H11b 0.3513 0.1468 1.0278 0.071 Uiso calc R 1
C C10' 0.20327(17) 0.11069(13) 1.0159(2) 0.0604(6) Uani d . 1
H H10c 0.2190 0.0740 1.0796 0.072 Uiso calc R 1
H H10d 0.1769 0.1447 1.0770 0.072 Uiso calc R 1

loop_
_atom_site_aniso_label
_atom_site_aniso_U_11
_atom_site_aniso_U_22
_atom_site_aniso_U_33
_atom_site_aniso_U_12
_atom_site_aniso_U_13
_atom_site_aniso_U_23
O1 0.0819(12) 0.0774(12) 0.0463(10) -0.0050(10) -0.0053(9) 0.0189(9)
Cl1 0.0720(4) 0.0859(5) 0.0653(4) -0.0242(4) 0.0170(3) 0.0085(4)
Cl2 0.0517(3) 0.0738(4) 0.0688(4) 0.0004(3) -0.0129(3) -0.0026(3)
C12 0.0490(12) 0.0429(12) 0.0480(12) -0.0006(10) 0.0085(10) 0.0012(10)
C13 0.0455(12) 0.0415(12) 0.0465(12) 0.0039(9) -0.0016(9) -0.0024(10)
C14 0.0562(13) 0.0422(12) 0.0417(12) 0.0033(10) 0.0033(10) 0.0039(10)
N9 0.0444(10) 0.0579(11) 0.0429(10) -0.0036(9) 0.0038(8) 0.0025(9)
C1 0.0623(15) 0.0652(16) 0.0618(16) 0.0074(13) -0.0099(13) -0.0136(14)
C2 0.096(2) 0.0698(19) 0.0637(18) 0.0255(17) -0.0315(16) -0.0155(15)
C3 0.134(3) 0.0577(17) 0.0485(15) 0.0212(18) -0.0161(18) 0.0015(13)
C4 0.104(2) 0.0456(14) 0.0454(14) 0.0055(14) 0.0054(14) 0.0028(11)
C4a 0.0675(14) 0.0403(12) 0.0400(12) 0.0068(11) 0.0070(11) -0.0021(10)
C4b 0.0549(13) 0.0420(12) 0.0450(12) 0.0006(10) 0.0108(10) -0.0010(10)
C5 0.0628(15) 0.0617(16) 0.0636(16) -0.0127(13) 0.0196(13) -0.0020(13)
C6 0.0509(14) 0.0809(19) 0.0772(18) -0.0140(13) 0.0050(13) -0.0167(15)
C7 0.0532(15) 0.0805(18) 0.0583(15) 0.0031(13) -0.0043(12) -0.0042(14)
C8 0.0524(14) 0.0634(15) 0.0469(13) 0.0038(11) 0.0041(11) 0.0039(11)
C8a 0.0438(12) 0.0437(12) 0.0438(11) 0.0032(10) 0.0042(9) -0.0005(10)
C9a 0.0549(13) 0.0434(12) 0.0431(12) 0.0090(11) 0.0003(10) -0.0060(10)
N9' 0.0478(10) 0.0571(12) 0.0511(11) -0.0057(9) 0.0038(9) -0.0024(9)
C1' 0.0789(18) 0.0530(16) 0.0761(18) -0.0027(14) 0.0169(15) -0.0130(14)
C2' 0.094(2) 0.0474(16) 0.101(2) 0.0094(15) 0.0218(19) 0.0052(16)
C3' 0.0789(19) 0.0689(19) 0.0815(19) 0.0174(16) 0.0129(16) 0.0184(16)
C4' 0.0564(14) 0.0635(16) 0.0605(15) 0.0040(12) 0.0068(12) 0.0085(13)
C4a' 0.0425(12) 0.0526(13) 0.0501(13) 0.0012(10) 0.0100(10) 0.0023(11)
C4b' 0.0377(11) 0.0525(14) 0.0489(12) -0.0024(10) 0.0094(10) 0.0015(10)
C5' 0.0451(12) 0.0603(15) 0.0593(14) -0.0064(11) 0.0045(11) 0.0003(12)
C6' 0.0564(15) 0.0528(15) 0.0786(18) -0.0099(12) 0.0108(13) -0.0006(13)
C7' 0.0542(15) 0.0527(15) 0.0824(18) 0.0016(12) 0.0136(14) 0.0136(13)
C8' 0.0445(12) 0.0673(16) 0.0586(14) 0.0029(12) 0.0069(11) 0.0126(13)
C8a' 0.0379(11) 0.0559(14) 0.0467(12) -0.0033(10) 0.0114(9) 0.0017(11)
C9a' 0.0507(13) 0.0523(14) 0.0521(13) -0.0009(11) 0.0163(11) -0.0028(11)
C10 0.0477(12) 0.0565(14) 0.0512(13) -0.0069(11) 0.0078(10) 0.0018(11)
C11 0.0550(14) 0.0712(16) 0.0513(13) -0.0129(12) 0.0057(11) -0.0134(12)
C10' 0.0571(14) 0.0799(17) 0.0444(13) -0.0097(13) 0.0063(11) -0.0117(12)

loop_
_atom_type_symbol
_atom_type_description
_atom_type_scat_dispersion_real
_atom_type_scat_dispersion_imag
_atom_type_scat_source
C C 0.0033 0 'International Tables Vol C Tables 4.2.6.8 and 6.1.1.4'
H H 0 0 'International Tables Vol C Tables 4.2.6.8 and 6.1.1.4'
Cl Cl 0.1484 0 'International Tables Vol C Tables 4.2.6.8 and 6.1.1.4'
N N 0.0061 0 'International Tables Vol C Tables 4.2.6.8 and 6.1.1.4'
O O 0.0106 0 'International Tables Vol C Tables 4.2.6.8 and 6.1.1.4'

loop_
_geom_angle_atom_site_label_1
_geom_angle_atom_site_label_2
_geom_angle_atom_site_label_3
_geom_angle_site_symmetry_1
_geom_angle_site_symmetry_3
_geom_angle
_geom_angle_publ_flag
C13 C12 C14 . 3_656 121.7(2) n
C13 C12 Cl1 . . 122.54(18) n
C14 C12 Cl1 3_656 . 115.72(16) n
C12 C13 C14 . . 121.76(19) n
C12 C13 Cl2 . . 122.54(18) n
C14 C13 Cl2 . . 115.70(15) n
O1 C14 C13 . . 121.6(2) n
O1 C14 C12 . 3_656 121.9(2) n
C13 C14 C12 . 3_656 116.52(18) n
C9a N9 C8a . . 107.87(18) n
C9a N9 C10 . . 124.34(18) n
C8a N9 C10 . . 124.83(17) n
C2 C1 C9a . . 116.9(3) n
C2 C1 H1 . . 121.5 n
C9a C1 H1 . . 121.5 n
C3 C2 C1 . . 122.0(3) n
C3 C2 H2 . . 119.0 n
C1 C2 H2 . . 119.0 n
C2 C3 C4 . . 121.0(3) n
C2 C3 H3 . . 119.5 n
C4 C3 H3 . . 119.5 n
C3 C4 C4a . . 118.8(3) n
C3 C4 H4 . . 120.6 n
C4a C4 H4 . . 120.6 n
C9a C4a C4 . . 119.5(2) n
C9a C4a C4b . . 106.51(18) n
C4 C4a C4b . . 133.9(2) n
C8a C4b C5 . . 119.1(2) n
C8a C4b C4a . . 106.82(19) n
C5 C4b C4a . . 134.1(2) n
C6 C5 C4b . . 118.4(2) n
C6 C5 H5 . . 120.8 n
C4b C5 H5 . . 120.8 n
C5 C6 C7 . . 121.2(2) n
C5 C6 H6 . . 119.4 n
C7 C6 H6 . . 119.4 n
C8 C7 C6 . . 121.9(2) n
C8 C7 H7 . . 119.0 n
C6 C7 H7 . . 119.0 n
C7 C8 C8a . . 117.2(2) n
C7 C8 H8 . . 121.4 n
C8a C8 H8 . . 121.4 n
C8 C8a N9 . . 128.4(2) n
C8 C8a C4b . . 122.2(2) n
N9 C8a C4b . . 109.38(18) n
N9 C9a C1 . . 129.1(2) n
N9 C9a C4a . . 109.21(19) n
C1 C9a C4a . . 121.7(2) n
C9a' N9' C8a' . . 108.62(18) n
C9a' N9' C10' . . 125.1(2) n
C8a' N9' C10' . . 126.1(2) n
C2' C1' C9a' . . 117.2(3) n
C2' C1' H1' . . 121.4 n
C9a' C1' H1' . . 121.4 n
C3' C2' C1' . . 122.2(3) n
C3' C2' H2' . . 118.9 n
C1' C2' H2' . . 118.9 n
C2' C3' C4' . . 120.7(3) n
C2' C3' H3' . . 119.7 n
C4' C3' H3' . . 119.7 n
C3' C4' C4a' . . 118.6(3) n
C3' C4' H4' . . 120.7 n
C4a' C4' H4' . . 120.7 n
C4' C4a' C9a' . . 120.0(2) n
C4' C4a' C4b' . . 133.6(2) n
C9a' C4a' C4b' . . 106.43(19) n
C5' C4b' C8a' . . 119.4(2) n
C5' C4b' C4a' . . 133.9(2) n
C8a' C4b' C4a' . . 106.79(19) n
C6' C5' C4b' . . 119.0(2) n
C6' C5' H5' . . 120.5 n
C4b' C5' H5' . . 120.5 n
C5' C6' C7' . . 120.8(2) n
C5' C6' H6' . . 119.6 n
C7' C6' H6' . . 119.6 n
C8' C7' C6' . . 121.9(2) n
C8' C7' H7' . . 119.1 n
C6' C7' H7' . . 119.1 n
C7' C8' C8a' . . 117.6(2) n
C7' C8' H8' . . 121.2 n
C8a' C8' H8' . . 121.2 n
N9' C8a' C4b' . . 108.68(19) n
N9' C8a' C8' . . 130.0(2) n
C4b' C8a' C8' . . 121.3(2) n
N9' C9a' C1' . . 129.2(2) n
N9' C9a' C4a' . . 109.5(2) n
C1' C9a' C4a' . . 121.3(2) n
N9 C10 C11 . . 112.22(19) n
N9 C10 H10a . . 109.2 n
C11 C10 H10a . . 109.2 n
N9 C10 H10b . . 109.2 n
C11 C10 H10b . . 109.2 n
H10a C10 H10b . . 107.9 n
C10 C11 C10' . . 113.4(2) n
C10 C11 H11a . . 108.9 n
C10' C11 H11a . . 108.9 n
C10 C11 H11b . . 108.9 n
C10' C11 H11b . . 108.9 n
H11a C11 H11b . . 107.7 n
N9' C10' C11 . . 112.32(18) n
N9' C10' H10c . . 109.1 n
C11 C10' H10c . . 109.1 n
N9' C10' H10d . . 109.1 n
C11 C10' H10d . . 109.1 n
H10c C10' H10d . . 107.9 n

loop_
_geom_bond_atom_site_label_1
_geom_bond_atom_site_label_2
_geom_bond_site_symmetry_2
_geom_bond_distance
_geom_bond_publ_flag
O1 C14 . 1.206(2) n
Cl1 C12 . 1.702(2) n
Cl2 C13 . 1.699(2) n
C12 C13 . 1.334(3) n
C12 C14 3_656 1.488(3) n
C13 C14 . 1.483(3) n
C14 C12 3_656 1.488(3) n
N9 C9a . 1.389(3) n
N9 C8a . 1.391(3) n
N9 C10 . 1.451(3) n
C1 C2 . 1.381(4) n
C1 C9a . 1.391(3) n
C1 H1 . 0.93 n
C2 C3 . 1.388(4) n
C2 H2 . 0.93 n
C3 C4 . 1.368(4) n
C3 H3 . 0.93 n
C4 C4a . 1.394(3) n
C4 H4 . 0.93 n
C4a C9a . 1.406(3) n
C4a C4b . 1.444(3) n
C4b C8a . 1.397(3) n
C4b C5 . 1.399(3) n
C5 C6 . 1.378(4) n
C5 H5 . 0.93 n
C6 C7 . 1.375(4) n
C6 H6 . 0.93 n
C7 C8 . 1.374(3) n
C7 H7 . 0.93 n
C8 C8a . 1.385(3) n
C8 H8 . 0.93 n
N9' C9a' . 1.384(3) n
N9' C8a' . 1.387(3) n
N9' C10' . 1.452(3) n
C1' C2' . 1.377(4) n
C1' C9a' . 1.386(3) n
C1' H1' . 0.93 n
C2' C3' . 1.380(4) n
C2' H2' . 0.93 n
C3' C4' . 1.375(4) n
C3' H3' . 0.93 n
C4' C4a' . 1.387(3) n
C4' H4' . 0.93 n
C4a' C9a' . 1.401(3) n
C4a' C4b' . 1.447(3) n
C4b' C5' . 1.390(3) n
C4b' C8a' . 1.411(3) n
C5' C6' . 1.373(3) n
C5' H5' . 0.93 n
C6' C7' . 1.383(4) n
C6' H6' . 0.93 n
C7' C8' . 1.375(3) n
C7' H7' . 0.93 n
C8' C8a' . 1.385(3) n
C8' H8' . 0.93 n
C10 C11 . 1.511(3) n
C10 H10a . 0.97 n
C10 H10b . 0.97 n
C11 C10' . 1.519(3) n
C11 H11a . 0.97 n
C11 H11b . 0.97 n
C10' H10c . 0.97 n
C10' H10d . 0.97 n

loop_
_geom_torsion_atom_site_label_1
_geom_torsion_atom_site_label_2
_geom_torsion_atom_site_label_3
_geom_torsion_atom_site_label_4
_geom_torsion_site_symmetry_1
_geom_torsion_site_symmetry_4
_geom_torsion
_geom_torsion_publ_flag
C14 C12 C13 C14 3_656 . 0.8(3) n
Cl1 C12 C13 C14 . . 179.20(16) n
C14 C12 C13 Cl2 3_656 . -179.21(16) n
Cl1 C12 C13 Cl2 . . -0.8(3) n
C12 C13 C14 O1 . . 178.9(2) n
Cl2 C13 C14 O1 . . -1.1(3) n
C12 C13 C14 C12 . 3_656 -0.7(3) n
Cl2 C13 C14 C12 . 3_656 179.25(15) n
C9a C1 C2 C3 . . 0.1(4) n
C1 C2 C3 C4 . . -1.0(4) n
C2 C3 C4 C4a . . 0.5(4) n
C3 C4 C4a C9a . . 0.8(3) n
C3 C4 C4a C4b . . -176.3(2) n
C9a C4a C4b C8a . . 0.1(2) n
C4 C4a C4b C8a . . 177.6(2) n
C9a C4a C4b C5 . . -178.6(2) n
C4 C4a C4b C5 . . -1.2(4) n
C8a C4b C5 C6 . . -2.0(3) n
C4a C4b C5 C6 . . 176.6(2) n
C4b C5 C6 C7 . . -0.1(4) n
C5 C6 C7 C8 . . 1.6(4) n
C6 C7 C8 C8a . . -0.9(4) n
C7 C8 C8a N9 . . -179.9(2) n
C7 C8 C8a C4b . . -1.3(3) n
C9a N9 C8a C8 . . 174.3(2) n
C10 N9 C8a C8 . . 13.1(3) n
C9a N9 C8a C4b . . -4.5(2) n
C10 N9 C8a C4b . . -165.66(19) n
C5 C4b C8a C8 . . 2.8(3) n
C4a C4b C8a C8 . . -176.2(2) n
C5 C4b C8a N9 . . -178.36(19) n
C4a C4b C8a N9 . . 2.7(2) n
C8a N9 C9a C1 . . -174.4(2) n
C10 N9 C9a C1 . . -13.1(3) n
C8a N9 C9a C4a . . 4.6(2) n
C10 N9 C9a C4a . . 165.86(19) n
C2 C1 C9a N9 . . -179.9(2) n
C2 C1 C9a C4a . . 1.3(3) n
C4 C4a C9a N9 . . 179.21(19) n
C4b C4a C9a N9 . . -2.9(2) n
C4 C4a C9a C1 . . -1.8(3) n
C4b C4a C9a C1 . . 176.1(2) n
C9a' C1' C2' C3' . . 1.5(4) n
C1' C2' C3' C4' . . -0.5(4) n
C2' C3' C4' C4a' . . -0.7(4) n
C3' C4' C4a' C9a' . . 0.7(3) n
C3' C4' C4a' C4b' . . -179.3(2) n
C4' C4a' C4b' C5' . . 0.0(4) n
C9a' C4a' C4b' C5' . . -180.0(2) n
C4' C4a' C4b' C8a' . . -179.8(2) n
C9a' C4a' C4b' C8a' . . 0.2(2) n
C8a' C4b' C5' C6' . . 0.9(3) n
C4a' C4b' C5' C6' . . -179.0(2) n
C4b' C5' C6' C7' . . -0.1(3) n
C5' C6' C7' C8' . . -1.0(4) n
C6' C7' C8' C8a' . . 1.1(3) n
C9a' N9' C8a' C4b' . . 0.1(2) n
C10' N9' C8a' C4b' . . -176.06(18) n
C9a' N9' C8a' C8' . . -179.2(2) n
C10' N9' C8a' C8' . . 4.7(3) n
C5' C4b' C8a' N9' . . 179.96(18) n
C4a' C4b' C8a' N9' . . -0.2(2) n
C5' C4b' C8a' C8' . . -0.7(3) n
C4a' C4b' C8a' C8' . . 179.17(19) n
C7' C8' C8a' N9' . . 178.9(2) n
C7' C8' C8a' C4b' . . -0.3(3) n
C8a' N9' C9a' C1' . . 179.5(2) n
C10' N9' C9a' C1' . . -4.3(4) n
C8a' N9' C9a' C4a' . . 0.0(2) n
C10' N9' C9a' C4a' . . 176.22(18) n
C2' C1' C9a' N9' . . 179.2(2) n
C2' C1' C9a' C4a' . . -1.5(4) n
C4' C4a' C9a' N9' . . 179.90(19) n
C4b' C4a' C9a' N9' . . -0.1(2) n
C4' C4a' C9a' C1' . . 0.4(3) n
C4b' C4a' C9a' C1' . . -179.6(2) n
C9a N9 C10 C11 . . -82.1(2) n
C8a N9 C10 C11 . . 76.0(3) n
N9 C10 C11 C10' . . 160.91(19) n
C9a' N9' C10' C11 . . -70.2(3) n
C8a' N9' C10' C11 . . 105.4(3) n
C10 C11 C10' N9' . . -61.5(3) n
